data_2205030
loop_
_publ_author_name
'Wang, Jun-Wen'
'Xu, Feng-Bo'
'Li, Qing-Shan'
'Song, Hai-Bin'
'Zhang, Zheng-Zhi'

_publ_section_title
;3,3'-(<i>p</i>-Phenylenedimethylene)bis(1-methylimidazolium)--tetrachloroargentate(I)
 (3/2)
;
_journal_issue 2
_journal_name_full 'Acta Crystallographica Section E'
_journal_page_first m367
_journal_page_last m369
_journal_paper_doi 10.1107/S1600536805001583
_journal_volume 61
_journal_year 2005
_chemical_formula_iupac '(C16 H20 N4)3 [Ag Cl4]2'
_chemical_formula_moiety '3C16 H20 N4 2+ , 2Ag Cl4 3-'
_chemical_formula_sum 'C48 H60 Ag2 Cl8 N12'
_chemical_formula_weight 1304.42
_chemical_name_systematic
;3,3'-(p-phenylenedimethylene)bis(1-methylimiadzolium)--tetrachloroargentate(I)
(3/2)
;
_space_group_IT_number 14
_symmetry_cell_setting monoclinic
_symmetry_space_group_name_Hall '-P 2yn'
_symmetry_space_group_name_H-M 'P 1 21/n 1'
_atom_sites_solution_hydrogens geom
_atom_sites_solution_primary direct
_atom_sites_solution_secondary difmap
_cell_angle_alpha 90.00
_cell_angle_beta 92.368(6)
_cell_angle_gamma 90.00
_cell_formula_units_Z 2
_cell_length_a 9.111(3)
_cell_length_b 18.921(7)
_cell_length_c 16.536(5)
_cell_measurement_reflns_used 962
_cell_measurement_temperature 293(2)
_cell_measurement_theta_max 23.95
_cell_measurement_theta_min 3.31
_cell_volume 2848.2(17)
_computing_cell_refinement SMART
_computing_data_collection 'SMART (Bruker, 1998)'
_computing_data_reduction 'SAINT (Bruker, 1999)'
_computing_molecular_graphics 'SHELXTL (Bruker, 1999)'
_computing_publication_material SHELXTL
_computing_structure_refinement 'SHELXL97 (Sheldrick, 1997)'
_computing_structure_solution 'SHELXS97 (Sheldrick, 1997)'
_diffrn_ambient_temperature 293(2)
_diffrn_measured_fraction_theta_full 0.992
_diffrn_measured_fraction_theta_max 0.992
_diffrn_measurement_device_type 'Bruker SMART 1000 CCD area-detector'
_diffrn_measurement_method '\f and \w scans'
_diffrn_radiation_monochromator graphite
_diffrn_radiation_source 'fine-focus sealed tube'
_diffrn_radiation_type MoK\a
_diffrn_radiation_wavelength 0.71073
_diffrn_reflns_av_R_equivalents 0.0425
_diffrn_reflns_av_sigmaI/netI 0.0557
_diffrn_reflns_limit_h_max 10
_diffrn_reflns_limit_h_min -11
_diffrn_reflns_limit_k_max 23
_diffrn_reflns_limit_k_min -22
_diffrn_reflns_limit_l_max 11
_diffrn_reflns_limit_l_min -20
_diffrn_reflns_number 13029
_diffrn_reflns_theta_full 26.39
_diffrn_reflns_theta_max 26.39
_diffrn_reflns_theta_min 1.64
_diffrn_standards_decay_% 0
_diffrn_standards_interval_count 0
_diffrn_standards_interval_time 0
_diffrn_standards_number 0
_exptl_absorpt_coefficient_mu 1.107
_exptl_absorpt_correction_T_max 0.838
_exptl_absorpt_correction_T_min 0.689
_exptl_absorpt_correction_type multi-scan
_exptl_absorpt_process_details '(SADABS; Sheldrick, 1996)'
_exptl_crystal_colour colourless
_exptl_crystal_density_diffrn 1.521
_exptl_crystal_density_method 'not measured'
_exptl_crystal_description Block
_exptl_crystal_F_000 1324
_exptl_crystal_size_max 0.24
_exptl_crystal_size_mid 0.20
_exptl_crystal_size_min 0.16
_refine_diff_density_max 0.971
_refine_diff_density_min -0.402
_refine_ls_extinction_method none
_refine_ls_goodness_of_fit_ref 1.074
_refine_ls_hydrogen_treatment constr
_refine_ls_matrix_type full
_refine_ls_number_parameters 319
_refine_ls_number_reflns 5799
_refine_ls_number_restraints 0
_refine_ls_restrained_S_all 1.074
_refine_ls_R_factor_all 0.0951
_refine_ls_R_factor_gt 0.0506
_refine_ls_shift/su_max <0.001
_refine_ls_shift/su_mean 0.000
_refine_ls_structure_factor_coef Fsqd
_refine_ls_weighting_details 'calc w=1/[\s^2^(Fo^2^)+(0.0480P)^2^+2.3376P] where P=(Fo^2^+2Fc^2^)/3'
_refine_ls_weighting_scheme calc
_refine_ls_wR_factor_gt 0.1156
_refine_ls_wR_factor_ref 0.1315
_reflns_number_gt 3614
_reflns_number_total 5799
_reflns_threshold_expression 'I > 2\s(I)'
_cod_data_source_file ci6513.cif
_cod_data_source_block I
_cod_depositor_comments
;
The following automatic conversions were performed:
'_symmetry_cell_setting' value 'Monoclinic' changed to 'monoclinic'
according to '/home/saulius/struct/CIF-dictionaries/cif_core.dic'
dictionary named 'cif_core.dic' version 2.4.1 from 2010-06-29.

Automatic conversion script
Id: cif_fix_enum 1527 2010-12-29 10:47:43Z saulius 

The following automatic conversions were performed:

'_symmetry_cell_setting' value 'Monoclinic' changed to 'monoclinic'
according to /home/saulius/struct/CIF-dictionaries/cif_core.dic
dictionary named 'cif_core.dic' version 2.4.1 from 2010-06-29.

Automatic conversion script
Id: cif_fix_values 1715 2011-07-08 13:25:40Z adriana 
;
_cod_original_sg_symbol_H-M 'P 21/n'
_cod_database_code 2205030

loop_
_symmetry_equiv_pos_as_xyz
'x, y, z'
'-x+1/2, y+1/2, -z+1/2'
'-x, -y, -z'
'x-1/2, -y-1/2, z-1/2'

loop_
_atom_site_label
_atom_site_fract_x
_atom_site_fract_y
_atom_site_fract_z
_atom_site_U_iso_or_equiv
_atom_site_adp_type
_atom_site_calc_flag
_atom_site_refinement_flags
_atom_site_occupancy
_atom_site_type_symbol
Ag1 0.77042(4) 0.19654(3) 0.20540(3) 0.07001(18) Uani d . 1 Ag
Cl1 0.99882(13) 0.15684(8) 0.28615(8) 0.0618(3) Uani d . 1 Cl
Cl2 0.5975(2) 0.25556(13) 0.30595(9) 0.1188(8) Uani d . 1 Cl
Cl3 0.81265(15) 0.29222(8) 0.09801(9) 0.0735(4) Uani d . 1 Cl
Cl4 0.66917(16) 0.08514(9) 0.13128(10) 0.0830(5) Uani d . 1 Cl
N1 0.9620(4) -0.1050(2) 0.9995(2) 0.0519(10) Uani d . 1 N
N2 0.7947(4) -0.0797(2) 0.9076(2) 0.0517(10) Uani d . 1 N
N3 0.7871(4) 0.22876(19) 0.6280(2) 0.0452(9) Uani d . 1 N
N4 0.9034(4) 0.2563(2) 0.5216(2) 0.0507(9) Uani d . 1 N
N5 0.4477(5) 0.0685(3) 0.3880(2) 0.0670(13) Uani d . 1 N
N6 0.6511(4) 0.0124(2) 0.3714(2) 0.0472(9) Uani d . 1 N
C1 1.0988(6) -0.1325(3) 1.0392(3) 0.0741(16) Uani d . 1 C
H1A 1.0813 -0.1788 1.0603 0.111 Uiso calc R 1 H
H1B 1.1296 -0.1015 1.0827 0.111 Uiso calc R 1 H
H1C 1.1742 -0.1348 1.0004 0.111 Uiso calc R 1 H
C2 0.9276(5) -0.1071(2) 0.9212(3) 0.0489(11) Uani d . 1 C
H2 0.9872 -0.1249 0.8817 0.059 Uiso calc R 1 H
C3 0.8478(7) -0.0740(3) 1.0372(3) 0.0768(17) Uani d . 1 C
H3 0.8432 -0.0650 1.0923 0.092 Uiso calc R 1 H
C4 0.7435(7) -0.0589(3) 0.9801(4) 0.0804(19) Uani d . 1 C
H4 0.6530 -0.0380 0.9885 0.096 Uiso calc R 1 H
C5 0.7167(5) -0.0716(3) 0.8278(3) 0.0572(13) Uani d . 1 C
H5A 0.6148 -0.0853 0.8324 0.069 Uiso calc R 1 H
H5B 0.7603 -0.1030 0.7892 0.069 Uiso calc R 1 H
C6 0.7232(5) 0.0035(2) 0.7966(3) 0.0476(11) Uani d . 1 C
C7 0.8502(5) 0.0279(3) 0.7609(3) 0.0518(12) Uani d . 1 C
H7 0.9296 -0.0024 0.7554 0.062 Uiso calc R 1 H
C8 0.8585(5) 0.0969(3) 0.7338(3) 0.0516(12) Uani d . 1 C
H8 0.9444 0.1130 0.7114 0.062 Uiso calc R 1 H
C9 0.7399(5) 0.1424(2) 0.7396(3) 0.0457(11) Uani d . 1 C
C10 0.6135(5) 0.1183(3) 0.7740(3) 0.0513(12) Uani d . 1 C
H10 0.5333 0.1483 0.7777 0.062 Uiso calc R 1 H
C11 0.6053(5) 0.0498(3) 0.8029(3) 0.0510(12) Uani d . 1 C
H11 0.5202 0.0346 0.8268 0.061 Uiso calc R 1 H
C12 0.7508(6) 0.2186(3) 0.7134(3) 0.0634(14) Uani d . 1 C
H12A 0.6579 0.2418 0.7223 0.076 Uiso calc R 1 H
H12B 0.8254 0.2419 0.7475 0.076 Uiso calc R 1 H
C13 0.9154(5) 0.2500(3) 0.6009(3) 0.0493(11) Uani d . 1 C
H13 0.9998 0.2590 0.6329 0.059 Uiso calc R 1 H
C14 0.6907(5) 0.2219(3) 0.5623(4) 0.0623(14) Uani d . 1 C
H14 0.5929 0.2080 0.5635 0.075 Uiso calc R 1 H
C15 0.7626(6) 0.2386(3) 0.4967(3) 0.0638(14) Uani d . 1 C
H15 0.7245 0.2384 0.4436 0.077 Uiso calc R 1 H
C16 1.0185(7) 0.2804(4) 0.4689(3) 0.0834(18) Uani d . 1 C
H16A 1.0224 0.3311 0.4694 0.125 Uiso calc R 1 H
H16B 0.9971 0.2642 0.4147 0.125 Uiso calc R 1 H
H16C 1.1115 0.2617 0.4881 0.125 Uiso calc R 1 H
C17 0.3399(7) 0.1272(4) 0.3932(4) 0.103(3) Uani d . 1 C
H17A 0.3272 0.1388 0.4490 0.155 Uiso calc R 1 H
H17B 0.2474 0.1127 0.3686 0.155 Uiso calc R 1 H
H17C 0.3756 0.1678 0.3654 0.155 Uiso calc R 1 H
C18 0.5868(5) 0.0760(3) 0.3673(3) 0.0562(13) Uani d . 1 C
H18 0.6313 0.1180 0.3526 0.067 Uiso calc R 1 H
C19 0.4221(6) 0.0003(4) 0.4049(3) 0.0705(17) Uani d . 1 C
H19 0.3336 -0.0187 0.4207 0.085 Uiso calc R 1 H
C20 0.5487(5) -0.0360(3) 0.3946(3) 0.0595(13) Uani d . 1 C
H20 0.5632 -0.0843 0.4019 0.071 Uiso calc R 1 H
C21 0.8057(5) -0.0030(3) 0.3545(3) 0.0528(12) Uani d . 1 C
H21A 0.8401 0.0315 0.3162 0.063 Uiso calc R 1 H
H21B 0.8114 -0.0493 0.3297 0.063 Uiso calc R 1 H
C22 0.9060(4) -0.0014(2) 0.4306(3) 0.0441(11) Uani d . 1 C
C23 0.9503(5) 0.0624(3) 0.4656(3) 0.0528(12) Uani d . 1 C
H23 0.9170 0.1046 0.4426 0.063 Uiso calc R 1 H
C24 1.0430(5) 0.0641(3) 0.5338(3) 0.0534(12) Uani d . 1 C
H24 1.0715 0.1073 0.5562 0.064 Uiso calc R 1 H

loop_
_atom_site_aniso_label
_atom_site_aniso_U_11
_atom_site_aniso_U_22
_atom_site_aniso_U_33
_atom_site_aniso_U_12
_atom_site_aniso_U_13
_atom_site_aniso_U_23
Ag1 0.0593(2) 0.0896(4) 0.0610(3) 0.0224(2) -0.00078(18) 0.0098(2)
Cl1 0.0484(6) 0.0734(9) 0.0630(8) 0.0091(6) -0.0074(5) 0.0159(7)
Cl2 0.1241(15) 0.182(2) 0.0500(9) 0.1001(15) 0.0013(8) -0.0013(10)
Cl3 0.0637(8) 0.0668(9) 0.0896(10) 0.0001(7) -0.0002(7) 0.0261(7)
Cl4 0.0732(9) 0.0768(10) 0.1007(12) -0.0214(8) 0.0226(8) -0.0090(9)
N1 0.065(2) 0.052(3) 0.039(2) -0.005(2) 0.0081(19) 0.0007(18)
N2 0.061(2) 0.047(2) 0.048(2) 0.0028(19) 0.0142(19) 0.0090(18)
N3 0.048(2) 0.040(2) 0.047(2) -0.0004(17) -0.0025(17) 0.0009(17)
N4 0.056(2) 0.049(2) 0.046(2) -0.0019(19) -0.0035(18) 0.0057(18)
N5 0.050(2) 0.105(4) 0.045(2) 0.029(3) -0.0119(19) -0.016(2)
N6 0.043(2) 0.056(3) 0.043(2) 0.0068(19) -0.0067(16) -0.0033(18)
C1 0.068(3) 0.094(5) 0.059(3) -0.003(3) -0.004(3) 0.005(3)
C2 0.060(3) 0.045(3) 0.043(3) 0.001(2) 0.013(2) 0.002(2)
C3 0.109(5) 0.077(4) 0.045(3) 0.016(4) 0.022(3) 0.002(3)
C4 0.094(4) 0.087(5) 0.063(4) 0.035(4) 0.036(3) 0.015(3)
C5 0.060(3) 0.056(3) 0.056(3) -0.003(2) -0.001(2) 0.006(2)
C6 0.049(2) 0.051(3) 0.043(3) -0.002(2) 0.003(2) 0.000(2)
C7 0.044(2) 0.054(3) 0.058(3) 0.009(2) 0.010(2) 0.004(2)
C8 0.047(3) 0.052(3) 0.057(3) -0.002(2) 0.014(2) 0.001(2)
C9 0.056(3) 0.043(3) 0.039(2) 0.000(2) 0.004(2) -0.003(2)
C10 0.048(3) 0.058(3) 0.048(3) 0.012(2) 0.005(2) 0.001(2)
C11 0.040(2) 0.066(3) 0.047(3) 0.000(2) 0.006(2) 0.004(2)
C12 0.082(4) 0.047(3) 0.062(3) 0.005(3) 0.016(3) -0.008(2)
C13 0.046(3) 0.051(3) 0.049(3) -0.005(2) -0.010(2) -0.003(2)
C14 0.046(3) 0.054(3) 0.084(4) -0.003(2) -0.024(3) 0.006(3)
C15 0.072(3) 0.059(3) 0.057(3) -0.006(3) -0.029(3) 0.008(3)
C16 0.089(4) 0.098(5) 0.064(4) -0.010(4) 0.020(3) 0.011(3)
C17 0.076(4) 0.158(7) 0.074(4) 0.073(4) -0.010(3) -0.017(4)
C18 0.051(3) 0.066(4) 0.050(3) 0.012(2) -0.011(2) -0.004(2)
C19 0.042(3) 0.118(6) 0.051(3) -0.001(3) -0.003(2) -0.013(3)
C20 0.055(3) 0.074(4) 0.048(3) -0.002(3) -0.009(2) -0.009(3)
C21 0.042(2) 0.070(3) 0.046(3) 0.013(2) 0.000(2) -0.004(2)
C22 0.032(2) 0.053(3) 0.048(3) 0.004(2) 0.0069(18) -0.001(2)
C23 0.055(3) 0.040(3) 0.062(3) 0.008(2) -0.006(2) 0.007(2)
C24 0.051(3) 0.048(3) 0.060(3) 0.003(2) 0.000(2) -0.003(2)

loop_
_atom_type_symbol
_atom_type_description
_atom_type_scat_dispersion_real
_atom_type_scat_dispersion_imag
_atom_type_scat_source
C C 0.0033 0.0016 'International Tables Vol C Tables 4.2.6.8 and 6.1.1.4'
H H 0.0000 0.0000 'International Tables Vol C Tables 4.2.6.8 and 6.1.1.4'
N N 0.0061 0.0033 'International Tables Vol C Tables 4.2.6.8 and 6.1.1.4'
Cl Cl 0.1484 0.1585 'International Tables Vol C Tables 4.2.6.8 and 6.1.1.4'
Ag Ag -0.8971 1.1015 'International Tables Vol C Tables 4.2.6.8 and 6.1.1.4'

loop_
_geom_angle_atom_site_label_1
_geom_angle_atom_site_label_2
_geom_angle_atom_site_label_3
_geom_angle_site_symmetry_1
_geom_angle_site_symmetry_3
_geom_angle
_geom_angle_publ_flag
Cl1 Ag1 Cl3 . . 115.34(5) yes
Cl1 Ag1 Cl4 . . 106.04(6) yes
Cl1 Ag1 Cl2 . . 107.27(5) yes
Cl3 Ag1 Cl4 . . 107.83(6) yes
Cl3 Ag1 Cl2 . . 104.58(7) yes
Cl4 Ag1 Cl2 . . 116.14(7) yes
C2 N1 C3 . . 107.8(4) ?
C2 N1 C1 . . 125.9(4) yes
C3 N1 C1 . . 126.3(4) ?
C2 N2 C4 . . 107.9(4) ?
C2 N2 C5 . . 126.3(4) yes
C4 N2 C5 . . 125.8(5) ?
C13 N3 C14 . . 107.7(4) ?
C13 N3 C12 . . 126.5(4) yes
C14 N3 C12 . . 125.7(4) ?
C13 N4 C15 . . 108.3(4) ?
C13 N4 C16 . . 126.0(4) yes
C15 N4 C16 . . 125.6(5) ?
C18 N5 C19 . . 109.2(5) ?
C18 N5 C17 . . 124.9(6) ?
C19 N5 C17 . . 125.8(5) ?
C18 N6 C20 . . 108.2(4) ?
C18 N6 C21 . . 125.9(4) ?
C20 N6 C21 . . 125.8(4) ?
N1 C1 H1A . . 109.5 ?
N1 C1 H1B . . 109.5 ?
H1A C1 H1B . . 109.5 ?
N1 C1 H1C . . 109.5 ?
H1A C1 H1C . . 109.5 ?
H1B C1 H1C . . 109.5 ?
N1 C2 N2 . . 109.4(4) ?
N1 C2 H2 . . 125.3 ?
N2 C2 H2 . . 125.3 ?
C4 C3 N1 . . 107.5(5) ?
C4 C3 H3 . . 126.2 ?
N1 C3 H3 . . 126.2 ?
C3 C4 N2 . . 107.4(5) ?
C3 C4 H4 . . 126.3 ?
N2 C4 H4 . . 126.3 ?
N2 C5 C6 . . 112.1(4) ?
N2 C5 H5A . . 109.2 ?
C6 C5 H5A . . 109.2 ?
N2 C5 H5B . . 109.2 ?
C6 C5 H5B . . 109.2 ?
H5A C5 H5B . . 107.9 ?
C11 C6 C7 . . 118.5(4) ?
C11 C6 C5 . . 121.6(4) ?
C7 C6 C5 . . 119.9(4) ?
C8 C7 C6 . . 120.4(4) ?
C8 C7 H7 . . 119.8 ?
C6 C7 H7 . . 119.8 ?
C7 C8 C9 . . 120.6(4) ?
C7 C8 H8 . . 119.7 ?
C9 C8 H8 . . 119.7 ?
C10 C9 C8 . . 119.2(4) ?
C10 C9 C12 . . 119.9(4) ?
C8 C9 C12 . . 120.7(4) ?
C9 C10 C11 . . 120.6(4) ?
C9 C10 H10 . . 119.7 ?
C11 C10 H10 . . 119.7 ?
C10 C11 C6 . . 120.7(4) ?
C10 C11 H11 . . 119.7 ?
C6 C11 H11 . . 119.7 ?
N3 C12 C9 . . 114.7(4) ?
N3 C12 H12A . . 108.6 ?
C9 C12 H12A . . 108.6 ?
N3 C12 H12B . . 108.6 ?
C9 C12 H12B . . 108.6 ?
H12A C12 H12B . . 107.6 ?
N4 C13 N3 . . 108.9(4) ?
N4 C13 H13 . . 125.5 ?
N3 C13 H13 . . 125.5 ?
C15 C14 N3 . . 107.6(4) ?
C15 C14 H14 . . 126.2 ?
N3 C14 H14 . . 126.2 ?
C14 C15 N4 . . 107.4(4) ?
C14 C15 H15 . . 126.3 ?
N4 C15 H15 . . 126.3 ?
N4 C16 H16A . . 109.5 ?
N4 C16 H16B . . 109.5 ?
H16A C16 H16B . . 109.5 ?
N4 C16 H16C . . 109.5 ?
H16A C16 H16C . . 109.5 ?
H16B C16 H16C . . 109.5 ?
N5 C17 H17A . . 109.5 ?
N5 C17 H17B . . 109.5 ?
H17A C17 H17B . . 109.5 ?
N5 C17 H17C . . 109.5 ?
H17A C17 H17C . . 109.5 ?
H17B C17 H17C . . 109.5 ?
N5 C18 N6 . . 108.1(5) ?
N5 C18 H18 . . 125.9 ?
N6 C18 H18 . . 125.9 ?
N5 C19 C20 . . 107.7(5) ?
N5 C19 H19 . . 126.1 ?
C20 C19 H19 . . 126.1 ?
C19 C20 N6 . . 106.7(5) ?
C19 C20 H20 . . 126.6 ?
N6 C20 H20 . . 126.6 ?
N6 C21 C22 . . 112.6(4) ?
N6 C21 H21A . . 109.1 ?
C22 C21 H21A . . 109.1 ?
N6 C21 H21B . . 109.1 ?
C22 C21 H21B . . 109.1 ?
H21A C21 H21B . . 107.8 ?
C23 C22 C24 . 3_756 118.4(4) ?
C23 C22 C21 . . 121.0(4) ?
C24 C22 C21 3_756 . 120.6(4) ?
C24 C23 C22 . . 121.1(4) ?
C24 C23 H23 . . 119.4 ?
C22 C23 H23 . . 119.4 ?
C23 C24 C22 . 3_756 120.5(4) ?
C23 C24 H24 . . 119.8 ?
C22 C24 H24 3_756 . 119.8 ?

loop_
_geom_bond_atom_site_label_1
_geom_bond_atom_site_label_2
_geom_bond_site_symmetry_2
_geom_bond_distance
_geom_bond_publ_flag
Ag1 Cl1 . 2.5390(10) yes
Ag1 Cl3 . 2.576(2) yes
Ag1 Cl4 . 2.589(2) yes
Ag1 Cl2 . 2.591(2) yes
N1 C2 . 1.320(5) ?
N1 C3 . 1.367(7) ?
N1 C1 . 1.479(6) yes
N2 C2 . 1.327(6) ?
N2 C4 . 1.362(6) ?
N2 C5 . 1.482(6) yes
N3 C13 . 1.331(6) ?
N3 C14 . 1.375(6) ?
N3 C12 . 1.475(6) yes
N4 C13 . 1.318(5) ?
N4 C15 . 1.372(6) ?
N4 C16 . 1.463(6) yes
N5 C18 . 1.334(6) ?
N5 C19 . 1.344(8) ?
N5 C17 . 1.486(7) ?
N6 C18 . 1.339(6) ?
N6 C20 . 1.373(6) ?
N6 C21 . 1.476(5) ?
C1 H1A . 0.96 ?
C1 H1B . 0.96 ?
C1 H1C . 0.96 ?
C2 H2 . 0.93 ?
C3 C4 . 1.341(8) ?
C3 H3 . 0.93 ?
C4 H4 . 0.93 ?
C5 C6 . 1.514(7) yes
C5 H5A . 0.97 ?
C5 H5B . 0.97 ?
C6 C11 . 1.394(6) ?
C6 C7 . 1.399(6) ?
C7 C8 . 1.383(7) ?
C7 H7 . 0.93 ?
C8 C9 . 1.388(6) ?
C8 H8 . 0.93 ?
C9 C10 . 1.382(6) ?
C9 C12 . 1.511(7) yes
C10 C11 . 1.383(7) ?
C10 H10 . 0.93 ?
C11 H11 . 0.93 ?
C12 H12A . 0.97 ?
C12 H12B . 0.97 ?
C13 H13 . 0.93 ?
C14 C15 . 1.328(7) ?
C14 H14 . 0.93 ?
C15 H15 . 0.93 ?
C16 H16A . 0.96 ?
C16 H16B . 0.96 ?
C16 H16C . 0.96 ?
C17 H17A . 0.96 ?
C17 H17B . 0.96 ?
C17 H17C . 0.96 ?
C18 H18 . 0.93 ?
C19 C20 . 1.359(7) ?
C19 H19 . 0.93 ?
C20 H20 . 0.93 ?
C21 C22 . 1.524(6) ?
C21 H21A . 0.97 ?
C21 H21B . 0.97 ?
C22 C23 . 1.391(6) ?
C22 C24 3_756 1.396(6) ?
C23 C24 . 1.382(6) ?
C23 H23 . 0.93 ?
C24 C22 3_756 1.396(6) ?
C24 H24 . 0.93 ?

loop_
_geom_hbond_atom_site_label_D
_geom_hbond_atom_site_label_H
_geom_hbond_atom_site_label_A
_geom_hbond_site_symmetry_A
_geom_hbond_distance_DH
_geom_hbond_distance_HA
_geom_hbond_distance_DA
_geom_hbond_angle_DHA
C1 H1C Cl4 3_756 0.96 2.81 3.703(6) 154
C5 H5A Cl4 3_656 0.97 2.68 3.617(5) 162
C5 H5B Cl1 3_756 0.97 2.76 3.643(5) 151
C12 H12A Cl1 4_566 0.97 2.65 3.536(6) 152
C12 H12B Cl2 4_666 0.97 2.62 3.487(6) 148
C14 H14 Cl3 4_566 0.93 2.64 3.529(5) 160
C15 H15 Cl2 1_555 0.93 2.53 3.453(5) 171
C16 H16C Cl3 4_666 0.96 2.73 3.627(6) 157
C17 H17A Cl3 4_566 0.96 2.80 3.732(7) 165
C17 H17B Cl1 1_455 0.96 2.73 3.557(7) 145
C17 H17C Cl2 1_555 0.96 2.82 3.711(7) 154
C18 H18 Cl2 1_555 0.93 2.73 3.548(6) 148
C20 H20 Cl3 2_645 0.93 2.60 3.487(6) 161

loop_
_geom_torsion_atom_site_label_1
_geom_torsion_atom_site_label_2
_geom_torsion_atom_site_label_3
_geom_torsion_atom_site_label_4
_geom_torsion_site_symmetry_1
_geom_torsion_site_symmetry_4
_geom_torsion
C3 N1 C2 N2 . . -1.1(6)
C1 N1 C2 N2 . . 178.0(5)
C4 N2 C2 N1 . . 0.6(6)
C5 N2 C2 N1 . . 179.3(4)
C2 N1 C3 C4 . . 1.2(6)
C1 N1 C3 C4 . . -177.9(5)
N1 C3 C4 N2 . . -0.8(7)
C2 N2 C4 C3 . . 0.2(7)
C5 N2 C4 C3 . . -178.6(5)
C2 N2 C5 C6 . . -101.8(5)
C4 N2 C5 C6 . . 76.8(6)
N2 C5 C6 C11 . . -100.5(5)
N2 C5 C6 C7 . . 79.1(6)
C11 C6 C7 C8 . . 1.0(7)
C5 C6 C7 C8 . . -178.6(4)
C6 C7 C8 C9 . . -1.6(7)
C7 C8 C9 C10 . . 0.9(7)
C7 C8 C9 C12 . . 177.3(5)
C8 C9 C10 C11 . . 0.5(7)
C12 C9 C10 C11 . . -175.9(4)
C9 C10 C11 C6 . . -1.2(7)
C7 C6 C11 C10 . . 0.4(7)
C5 C6 C11 C10 . . -180.0(4)
C13 N3 C12 C9 . . -106.3(5)
C14 N3 C12 C9 . . 77.8(6)
C10 C9 C12 N3 . . -124.9(5)
C8 C9 C12 N3 . . 58.7(6)
C15 N4 C13 N3 . . 0.1(5)
C16 N4 C13 N3 . . 178.1(5)
C14 N3 C13 N4 . . -0.3(5)
C12 N3 C13 N4 . . -176.8(4)
C13 N3 C14 C15 . . 0.4(6)
C12 N3 C14 C15 . . 176.9(4)
N3 C14 C15 N4 . . -0.3(6)
C13 N4 C15 C14 . . 0.1(6)
C16 N4 C15 C14 . . -177.8(5)
C19 N5 C18 N6 . . -0.4(5)
C17 N5 C18 N6 . . 178.3(4)
C20 N6 C18 N5 . . 0.5(5)
C21 N6 C18 N5 . . -179.0(4)
C18 N5 C19 C20 . . 0.1(6)
C17 N5 C19 C20 . . -178.6(4)
N5 C19 C20 N6 . . 0.2(5)
C18 N6 C20 C19 . . -0.5(5)
C21 N6 C20 C19 . . 179.1(4)
C18 N6 C21 C22 . . 93.4(5)
C20 N6 C21 C22 . . -86.1(5)
N6 C21 C22 C23 . . -76.5(6)
N6 C21 C22 C24 . 3_756 104.3(5)
C24 C22 C23 C24 3_756 . 0.2(8)
C21 C22 C23 C24 . . -179.0(4)
C22 C23 C24 C22 . 3_756 -0.2(8)
